data_2017984
loop_
_publ_author_name
'Zakharov, Boris A.'
'Boldyreva, Elena V.'

_publ_section_title
;
 <small>DL</small>-Alaninium semi-oxalate monohydrate
;
_journal_coeditor_code MX3041
_journal_issue 2
_journal_name_full 'Acta Crystallographica Section C'
_journal_page_first o47
_journal_page_last o51
_journal_paper_doi 10.1107/S0108270110053655
_journal_volume 67
_journal_year 2011
_chemical_formula_iupac 'C3 H8 N O2 + , C2 H O4 - , H2 O'
_chemical_formula_moiety 'C3 H8 N O2 +, C2 H O4 -, H2 O'
_chemical_formula_sum 'C5 H11 N O7'
_chemical_formula_weight 197.15
_chemical_name_common 'DL-alaninium semi-oxalate hydrate'
_chemical_name_systematic
;
DL-Alaninium semioxalate monohydrate
;
_space_group_IT_number 14
_symmetry_cell_setting monoclinic
_symmetry_space_group_name_Hall '-P 2ybc'
_symmetry_space_group_name_H-M 'P 1 21/c 1'
_atom_sites_solution_hydrogens geom
_atom_sites_solution_primary direct
_atom_sites_solution_secondary difmap
_audit_creation_method SHELXL97
_cell_angle_alpha 90.00
_cell_angle_beta 113.585(12)
_cell_angle_gamma 90.00
_cell_formula_units_Z 4
_cell_length_a 12.4987(19)
_cell_length_b 6.6017(6)
_cell_length_c 11.3732(18)
_cell_measurement_reflns_used 4226
_cell_measurement_temperature 300(2)
_cell_measurement_theta_max 29.17
_cell_measurement_theta_min 1.78
_cell_volume 860.0(2)
_computing_cell_refinement 'X-AREA (Stoe & Cie, 2006)'
_computing_data_collection 'X-AREA (Stoe & Cie, 2006)'
_computing_data_reduction 'X-RED (Stoe & Cie, 2006)'
_computing_molecular_graphics 'Mercury (Macrae <i>et al.</i>, 2006)'
_computing_publication_material
;
Mercury (Macrae <i>et al.</i>, 2006), PLATON (Spek, 2009),
publCIF (Westrip, 2010)
and enCIFer (Allen <i>et al.</i>, 2004)
;
_computing_structure_refinement
;
SHELXL97 (Sheldrick, 2008) and X-STEP32 (Stoe & Cie, 2000)
;
_computing_structure_solution 'SHELXS97 (Sheldrick, 2008)'
_diffrn_ambient_temperature 300(2)
_diffrn_detector_area_resol_mean 6.67
_diffrn_measured_fraction_theta_full 0.996
_diffrn_measured_fraction_theta_max 0.996
_diffrn_measurement_device '2-circle goniometer'
_diffrn_measurement_device_type 'Stoe IPDS II'
_diffrn_measurement_method 'rotation method'
_diffrn_radiation_monochromator 'plane graphite'
_diffrn_radiation_source 'fine-focus sealed tube'
_diffrn_radiation_type MoK\a
_diffrn_radiation_wavelength 0.71073
_diffrn_reflns_av_R_equivalents 0.0514
_diffrn_reflns_av_sigmaI/netI 0.0382
_diffrn_reflns_limit_h_max 16
_diffrn_reflns_limit_h_min -17
_diffrn_reflns_limit_k_max 9
_diffrn_reflns_limit_k_min -8
_diffrn_reflns_limit_l_max 15
_diffrn_reflns_limit_l_min -15
_diffrn_reflns_number 7933
_diffrn_reflns_theta_full 29.17
_diffrn_reflns_theta_max 29.17
_diffrn_reflns_theta_min 1.78
_exptl_absorpt_coefficient_mu 0.145
_exptl_absorpt_correction_type none
_exptl_crystal_colour colourless
_exptl_crystal_density_diffrn 1.523
_exptl_crystal_density_method 'not measured'
_exptl_crystal_description prism
_exptl_crystal_F_000 416
_exptl_crystal_size_max 0.40
_exptl_crystal_size_mid 0.30
_exptl_crystal_size_min 0.15
_refine_diff_density_max 0.240
_refine_diff_density_min -0.179
_refine_ls_extinction_coef 0.045(6)
_refine_ls_extinction_expression Fc^*^=kFc[1+0.001xFc^2^\l^3^/sin(2\q)]^-1/4^
_refine_ls_extinction_method 'SHELXL97 (Sheldrick, 2008)'
_refine_ls_goodness_of_fit_ref 1.038
_refine_ls_hydrogen_treatment mixed
_refine_ls_matrix_type full
_refine_ls_number_parameters 145
_refine_ls_number_reflns 2303
_refine_ls_number_restraints 0
_refine_ls_restrained_S_all 1.038
_refine_ls_R_factor_all 0.0521
_refine_ls_R_factor_gt 0.0371
_refine_ls_shift/su_max 0.000
_refine_ls_shift/su_mean 0.000
_refine_ls_structure_factor_coef Fsqd
_refine_ls_weighting_details 'calc w = 1/[\s^2^(Fo^2^)+(0.0525P)^2^+0.0830P] where P=(Fo^2^+2Fc^2^)/3'
_refine_ls_weighting_scheme calc
_refine_ls_wR_factor_gt 0.0976
_refine_ls_wR_factor_ref 0.1041
_reflns_number_gt 1771
_reflns_number_total 2303
_reflns_threshold_expression I>2\s(I)
_cod_data_source_file mx3041.cif
_cod_data_source_block I
_cod_original_sg_symbol_H-M 'P 21/c'
_cod_database_code 2017984
_cod_database_fobs_code 2017984

loop_
_symmetry_equiv_pos_as_xyz
'x, y, z'
'-x, y+1/2, -z+1/2'
'-x, -y, -z'
'x, -y-1/2, z-1/2'

loop_
_atom_site_type_symbol
_atom_site_label
_atom_site_fract_x
_atom_site_fract_y
_atom_site_fract_z
_atom_site_U_iso_or_equiv
_atom_site_adp_type
_atom_site_calc_flag
_atom_site_refinement_flags
_atom_site_occupancy
_atom_site_disorder_assembly
_atom_site_disorder_group
O O3 0.07909(8) 0.70838(17) 0.44183(8) 0.0393(2) Uani d . 1 . .
H H3 0.047(2) 0.712(4) 0.346(3) 0.109(9) Uiso d . 1 . .
O O6 -0.00664(8) 0.78300(17) 0.69506(8) 0.0381(2) Uani d . 1 . .
O O4 -0.09365(8) 0.81046(16) 0.43677(8) 0.0386(2) Uani d . 1 . .
O O5 0.16786(8) 0.70784(17) 0.69763(8) 0.0404(3) Uani d . 1 . .
C C5 0.00674(10) 0.75948(18) 0.49414(10) 0.0264(2) Uani d . 1 . .
C C4 0.06276(10) 0.74937(18) 0.64295(10) 0.0271(2) Uani d . 1 . .
O O2 0.42083(9) 0.52827(17) 0.86114(11) 0.0497(3) Uani d . 1 . .
O O1 0.45614(9) 0.20394(16) 0.83206(11) 0.0460(3) Uani d . 1 . .
H H1 0.5151 0.2508 0.8275 0.086(8) Uiso calc R 1 . .
N N1 0.23091(9) 0.44368(17) 0.90592(10) 0.0333(2) Uani d . 1 . .
H H1A 0.2183 0.5408 0.8476 0.047(4) Uiso calc R 1 . .
H H1B 0.2756 0.4917 0.9832 0.050(5) Uiso calc R 1 . .
H H1C 0.1630 0.4025 0.9057 0.061(5) Uiso calc R 1 . .
C C1 0.39582(10) 0.3521(2) 0.85593(11) 0.0326(3) Uani d . 1 . .
C C2 0.29039(11) 0.2708(2) 0.87486(11) 0.0321(3) Uani d . 1 . .
H H2 0.2359(14) 0.214(2) 0.7917(15) 0.041(4) Uiso d . 1 . .
C C3 0.32156(15) 0.1097(3) 0.97869(16) 0.0499(4) Uani d . 1 . .
H H3A 0.2529 0.0722 0.9917 0.057(5) Uiso calc R 1 . .
H H3B 0.3791 0.1623 1.0572 0.079(7) Uiso calc R 1 . .
H H3C 0.3524 -0.0072 0.9527 0.071(6) Uiso calc R 1 . .
O O7 0.64997(9) 0.37273(18) 0.84316(10) 0.0404(2) Uani d . 1 . .
H H7A 0.7082(19) 0.313(3) 0.8303(19) 0.064(6) Uiso d . 1 . .
H H7B 0.625(2) 0.470(4) 0.784(3) 0.092(8) Uiso d . 1 . .

loop_
_atom_site_aniso_label
_atom_site_aniso_U_11
_atom_site_aniso_U_22
_atom_site_aniso_U_33
_atom_site_aniso_U_12
_atom_site_aniso_U_13
_atom_site_aniso_U_23
O3 0.0368(5) 0.0588(6) 0.0252(4) 0.0092(4) 0.0155(4) 0.0003(4)
O6 0.0319(4) 0.0610(7) 0.0235(4) 0.0071(4) 0.0133(3) 0.0025(4)
O4 0.0285(4) 0.0578(6) 0.0265(4) 0.0041(4) 0.0078(3) 0.0017(4)
O5 0.0280(4) 0.0631(7) 0.0290(4) 0.0084(4) 0.0103(3) 0.0123(4)
C5 0.0288(5) 0.0281(6) 0.0230(5) -0.0005(4) 0.0111(4) 0.0009(4)
C4 0.0271(5) 0.0315(6) 0.0227(5) 0.0004(4) 0.0100(4) 0.0028(4)
O2 0.0384(5) 0.0422(6) 0.0751(7) 0.0020(5) 0.0295(5) 0.0119(5)
O1 0.0358(5) 0.0484(6) 0.0616(6) -0.0014(4) 0.0279(5) -0.0074(5)
N1 0.0261(5) 0.0407(6) 0.0342(5) 0.0018(4) 0.0133(4) 0.0055(4)
C1 0.0266(5) 0.0408(7) 0.0288(5) 0.0016(5) 0.0094(4) 0.0045(5)
C2 0.0268(5) 0.0379(7) 0.0305(5) -0.0018(5) 0.0101(4) -0.0016(5)
C3 0.0511(8) 0.0444(9) 0.0626(9) 0.0051(7) 0.0316(8) 0.0158(7)
O7 0.0330(5) 0.0476(6) 0.0445(5) 0.0012(4) 0.0195(4) -0.0028(4)

loop_
_atom_type_symbol
_atom_type_description
_atom_type_scat_dispersion_real
_atom_type_scat_dispersion_imag
_atom_type_scat_source
C C 0.0033 0.0016 'International Tables Vol C Tables 4.2.6.8 and 6.1.1.4'
H H 0.0000 0.0000 'International Tables Vol C Tables 4.2.6.8 and 6.1.1.4'
O O 0.0106 0.0060 'International Tables Vol C Tables 4.2.6.8 and 6.1.1.4'
N N 0.0061 0.0033 'International Tables Vol C Tables 4.2.6.8 and 6.1.1.4'

loop_
_geom_angle_atom_site_label_1
_geom_angle_atom_site_label_2
_geom_angle_atom_site_label_3
_geom_angle_site_symmetry_1
_geom_angle_site_symmetry_3
_geom_angle
_geom_angle_publ_flag
C5 O3 H3 . . 116.3(15) ?
O4 C5 O3 . . 125.67(10) ?
O4 C5 C4 . . 121.26(10) ?
O3 C5 C4 . . 113.07(10) ?
O5 C4 O6 . . 126.78(10) ?
O5 C4 C5 . . 118.82(10) ?
O6 C4 C5 . . 114.40(10) ?
C1 O1 H1 . . 109.5 ?
C2 N1 H1A . . 109.5 ?
C2 N1 H1B . . 109.5 ?
H1A N1 H1B . . 109.5 ?
C2 N1 H1C . . 109.5 ?
H1A N1 H1C . . 109.5 ?
H1B N1 H1C . . 109.5 ?
O2 C1 O1 . . 124.49(12) ?
O2 C1 C2 . . 124.09(12) ?
O1 C1 C2 . . 111.41(11) ?
N1 C2 C1 . . 108.01(10) ?
N1 C2 C3 . . 110.57(10) ?
C1 C2 C3 . . 113.02(11) ?
N1 C2 H2 . . 107.5(9) ?
C1 C2 H2 . . 107.7(9) ?
C3 C2 H2 . . 109.9(10) ?
C2 C3 H3A . . 109.5 ?
C2 C3 H3B . . 109.5 ?
H3A C3 H3B . . 109.5 ?
C2 C3 H3C . . 109.5 ?
H3A C3 H3C . . 109.5 ?
H3B C3 H3C . . 109.5 ?
H7A O7 H7B . . 105(2) ?

loop_
_geom_bond_atom_site_label_1
_geom_bond_atom_site_label_2
_geom_bond_site_symmetry_2
_geom_bond_distance
_geom_bond_publ_flag
O3 C5 . 1.3100(13) ?
O3 H3 . 1.00(3) ?
O6 C4 . 1.2507(13) ?
O4 C5 . 1.2075(14) ?
O5 C4 . 1.2385(14) ?
C5 C4 . 1.5527(15) ?
O2 C1 . 1.1994(17) ?
O1 C1 . 1.3278(16) ?
O1 H1 . 0.8200 ?
N1 C2 . 1.4799(17) ?
N1 H1A . 0.8900 ?
N1 H1B . 0.8900 ?
N1 H1C . 0.8900 ?
C1 C2 . 1.5158(17) ?
C2 C3 . 1.5199(19) ?
C2 H2 . 0.992(16) ?
C3 H3A . 0.9600 ?
C3 H3B . 0.9600 ?
C3 H3C . 0.9600 ?
O7 H7A . 0.89(2) ?
O7 H7B . 0.89(3) ?

loop_
_geom_hbond_atom_site_label_D
_geom_hbond_atom_site_label_H
_geom_hbond_atom_site_label_A
_geom_hbond_site_symmetry_A
_geom_hbond_distance_DH
_geom_hbond_distance_HA
_geom_hbond_distance_DA
_geom_hbond_angle_DHA
N1 H1C O6 2_546 0.89 1.99 2.7794(14) 146.9
N1 H1C O4 2_546 0.89 2.36 3.0616(13) 135.7
N1 H1B O7 3_667 0.89 2.02 2.9034(15) 169.4
N1 H1A O5 . 0.89 1.91 2.7893(14) 167.5
O7 H7A O5 2_646 0.89(2) 1.84(2) 2.7257(14) 175.7(19)
O7 H7B O1 2_656 0.89(3) 2.02(3) 2.8976(16) 167(2)
O3 H3 O6 4_575 1.00(3) 1.57(3) 2.5732(13) 178(3)
O1 H1 O7 . 0.82 1.81 2.6234(14) 170.5

loop_
_geom_torsion_atom_site_label_1
_geom_torsion_atom_site_label_2
_geom_torsion_atom_site_label_3
_geom_torsion_atom_site_label_4
_geom_torsion_site_symmetry_1
_geom_torsion_site_symmetry_2
_geom_torsion_site_symmetry_3
_geom_torsion_site_symmetry_4
_geom_torsion
_geom_torsion_publ_flag
O4 C5 C4 O5 . . . . -175.78(12) ?
O3 C5 C4 O5 . . . . 4.11(17) ?
O4 C5 C4 O6 . . . . 5.08(18) ?
O3 C5 C4 O6 . . . . -175.03(11) ?
O2 C1 C2 N1 . . . . -2.64(17) ?
O1 C1 C2 N1 . . . . 177.80(10) ?
O2 C1 C2 C3 . . . . -125.29(15) ?
O1 C1 C2 C3 . . . . 55.14(15) ?
